data_7027565
loop_
_publ_author_name
'Bourget, Laurence'
'Hitchcock, Peter B.'
'Lappert, Michael F.'

_publ_section_title
;
 Synthesis and structures of neutral and cationic 1-azaallylaluminium
 methyls&#x200A;&#x2020;
;
_journal_issue 16
_journal_name_full 'Journal of the Chemical Society, Dalton Transactions'
_journal_page_first 2645
_journal_paper_doi 10.1039/a904138i
_journal_year 1999
_chemical_formula_sum 'C25 H59 Al N2 Si4'
_chemical_formula_weight 527.08
_chemical_name_common '[Al{Me3SiNC(tBu)CHSiMe3}2]'
_chemical_name_systematic
; 
 ? 
;
_space_group_IT_number 14
_symmetry_cell_setting monoclinic
_symmetry_space_group_name_Hall '-P 2yn'
_symmetry_space_group_name_H-M 'P 1 21/n 1'
_atom_sites_solution_hydrogens geom
_atom_sites_solution_primary direct
_atom_sites_solution_secondary difmap
_audit_creation_method SHELXL-97
_cell_angle_alpha 90.00
_cell_angle_beta 101.96(4)
_cell_angle_gamma 90.00
_cell_formula_units_Z 4
_cell_length_a 11.360(4)
_cell_length_b 20.099(5)
_cell_length_c 15.366(8)
_cell_measurement_reflns_used 25
_cell_measurement_temperature 173(2)
_cell_measurement_theta_max 10
_cell_measurement_theta_min 7
_cell_volume 3432(2)
_computing_cell_refinement 'Enraf-Nonius CAD4'
_computing_data_collection 'Enraf-Nonius CAD4'
_computing_molecular_graphics 'CAMERON (Watkin and Pearce,1993)'
_computing_publication_material SHELXL-93
_computing_structure_refinement 'SHELXL-97 (Sheldrick, 1997)'
_computing_structure_solution 'SHELXS-97 (Sheldrick, 1990)'
_diffrn_ambient_temperature 173(2)
_diffrn_measured_fraction_theta_full 0.999
_diffrn_measured_fraction_theta_max 0.999
_diffrn_measurement_method \w--2\q
_diffrn_radiation_monochromator graphite
_diffrn_radiation_source 'fine-focus sealed tube'
_diffrn_radiation_type MoK\a
_diffrn_radiation_wavelength 0.71073
_diffrn_reflns_av_R_equivalents 0.0314
_diffrn_reflns_av_sigmaI/netI 0.0556
_diffrn_reflns_limit_h_max 13
_diffrn_reflns_limit_h_min 0
_diffrn_reflns_limit_k_max 23
_diffrn_reflns_limit_k_min 0
_diffrn_reflns_limit_l_max 17
_diffrn_reflns_limit_l_min -18
_diffrn_reflns_number 6343
_diffrn_reflns_theta_full 24.98
_diffrn_reflns_theta_max 24.98
_diffrn_reflns_theta_min 2.03
_diffrn_standards_decay_% 0
_diffrn_standards_interval_time 120
_diffrn_standards_number 2
_exptl_absorpt_coefficient_mu 0.214
_exptl_absorpt_correction_type none
_exptl_crystal_density_diffrn 1.020
_exptl_crystal_density_method 'not measured'
_exptl_crystal_description block
_exptl_crystal_F_000 1168
_exptl_crystal_size_max 0.40
_exptl_crystal_size_mid 0.40
_exptl_crystal_size_min 0.40
_refine_diff_density_max 0.297
_refine_diff_density_min -0.254
_refine_diff_density_rms 0.049
_refine_ls_extinction_method none
_refine_ls_goodness_of_fit_ref 0.976
_refine_ls_hydrogen_treatment mixed
_refine_ls_matrix_type full
_refine_ls_number_parameters 298
_refine_ls_number_reflns 6033
_refine_ls_number_restraints 0
_refine_ls_restrained_S_all 0.976
_refine_ls_R_factor_all 0.0658
_refine_ls_R_factor_gt 0.0429
_refine_ls_shift/su_max 0.000
_refine_ls_shift/su_mean 0.000
_refine_ls_structure_factor_coef Fsqd
_refine_ls_weighting_details 'calc w=1/[\s^2^(Fo^2^)+(0.0425P)^2^+2.1652P] where P=(Fo^2^+2Fc^2^)/3'
_refine_ls_weighting_scheme calc
_refine_ls_wR_factor_gt 0.0983
_refine_ls_wR_factor_ref 0.1095
_reflns_number_gt 4592
_reflns_number_total 6033
_reflns_threshold_expression >2sigma(I)
_cod_data_source_file 904138isup1.cif
_cod_data_source_block mar799
_cod_original_sg_symbol_H-M P2(1)/n
_cod_database_code 7027565

loop_
_symmetry_equiv_pos_as_xyz
'x, y, z'
'x+1/2, -y+1/2, z+1/2'
'-x, -y, -z'
'-x-1/2, y-1/2, -z-1/2'

loop_
_atom_site_label
_atom_site_type_symbol
_atom_site_fract_x
_atom_site_fract_y
_atom_site_fract_z
_atom_site_U_iso_or_equiv
_atom_site_adp_type
_atom_site_occupancy
_atom_site_symmetry_multiplicity
_atom_site_calc_flag
_atom_site_refinement_flags
Al Al 0.67976(6) 0.16618(3) 0.21891(5) 0.02329(17) Uani 1 1 d .
Si1 Si 0.89062(6) 0.13024(4) 0.40670(5) 0.03310(18) Uani 1 1 d .
Si2 Si 0.84304(6) 0.14325(3) 0.07333(5) 0.02803(17) Uani 1 1 d .
Si3 Si 0.45331(7) 0.19493(3) 0.30259(5) 0.03381(18) Uani 1 1 d .
Si4 Si 0.46467(6) -0.05904(3) 0.29251(5) 0.02825(17) Uani 1 1 d .
N1 N 0.81568(17) 0.11663(9) 0.29488(13) 0.0247(4) Uani 1 1 d .
N2 N 0.53316(17) 0.14434(9) 0.24405(13) 0.0238(4) Uani 1 1 d .
C1 C 0.81169(19) 0.07318(11) 0.22996(15) 0.0229(5) Uani 1 1 d .
C2 C 0.7492(2) 0.10008(11) 0.14396(15) 0.0218(5) Uani 1 1 d .
H2 H 0.700(2) 0.0674(12) 0.1058(15) 0.023(6) Uiso 1 1 d .
C3 C 0.8627(2) 0.00214(12) 0.24113(16) 0.0293(5) Uani 1 1 d .
C4 C 0.8002(3) -0.04229(12) 0.16354(18) 0.0391(6) Uani 1 1 d .
H4C H 0.8109 -0.0230 0.1071 0.059 Uiso 1 1 calc R
H4B H 0.7142 -0.0453 0.1637 0.059 Uiso 1 1 calc R
H4A H 0.8358 -0.0869 0.1704 0.059 Uiso 1 1 calc R
C5 C 0.9975(2) 0.00549(15) 0.23900(19) 0.0428(7) Uani 1 1 d .
H5C H 1.0073 0.0240 0.1819 0.064 Uiso 1 1 calc R
H5B H 1.0320 -0.0394 0.2462 0.064 Uiso 1 1 calc R
H5A H 1.0390 0.0340 0.2875 0.064 Uiso 1 1 calc R
C6 C 0.8455(3) -0.02948(13) 0.32813(18) 0.0374(6) Uani 1 1 d .
H6C H 0.8790 -0.0746 0.3330 0.056 Uiso 1 1 calc R
H6B H 0.7594 -0.0315 0.3286 0.056 Uiso 1 1 calc R
H6A H 0.8869 -0.0026 0.3785 0.056 Uiso 1 1 calc R
C7 C 0.9005(3) 0.22197(15) 0.4176(2) 0.0515(8) Uani 1 1 d .
H7C H 0.9373 0.2338 0.4791 0.077 Uiso 1 1 calc R
H7B H 0.8195 0.2412 0.4019 0.077 Uiso 1 1 calc R
H7A H 0.9498 0.2395 0.3775 0.077 Uiso 1 1 calc R
C8 C 1.0486(3) 0.09993(16) 0.43862(19) 0.0491(8) Uani 1 1 d .
H8C H 1.0961 0.1188 0.3982 0.074 Uiso 1 1 calc R
H8B H 1.0496 0.0513 0.4348 0.074 Uiso 1 1 calc R
H8A H 1.0833 0.1138 0.4997 0.074 Uiso 1 1 calc R
C9 C 0.7987(3) 0.09626(16) 0.48362(19) 0.0508(8) Uani 1 1 d .
H9C H 0.7988 0.0475 0.4809 0.076 Uiso 1 1 calc R
H9B H 0.7159 0.1126 0.4660 0.076 Uiso 1 1 calc R
H9A H 0.8329 0.1107 0.5445 0.076 Uiso 1 1 calc R
C10 C 0.9690(2) 0.19052(14) 0.14463(19) 0.0408(7) Uani 1 1 d .
H10C H 1.0171 0.2124 0.1068 0.061 Uiso 1 1 calc R
H10B H 1.0201 0.1598 0.1854 0.061 Uiso 1 1 calc R
H10A H 0.9359 0.2242 0.1790 0.061 Uiso 1 1 calc R
C11 C 0.9111(2) 0.08417(14) 0.00324(18) 0.0384(6) Uani 1 1 d .
H11C H 0.8471 0.0585 -0.0348 0.058 Uiso 1 1 calc R
H11B H 0.9660 0.0538 0.0419 0.058 Uiso 1 1 calc R
H11A H 0.9558 0.1093 -0.0339 0.058 Uiso 1 1 calc R
C12 C 0.7419(3) 0.19846(15) -0.00689(19) 0.0477(8) Uani 1 1 d .
H12C H 0.7892 0.2221 -0.0437 0.072 Uiso 1 1 calc R
H12B H 0.7034 0.2308 0.0260 0.072 Uiso 1 1 calc R
H12A H 0.6801 0.1715 -0.0451 0.072 Uiso 1 1 calc R
C13 C 0.48596(19) 0.07881(11) 0.21872(15) 0.0215(5) Uani 1 1 d .
C14 C 0.5147(2) 0.02791(11) 0.27623(16) 0.0233(5) Uani 1 1 d .
H14 H 0.566(2) 0.0414(12) 0.3296(16) 0.029(7) Uiso 1 1 d .
C15 C 0.4016(2) 0.07342(11) 0.12576(15) 0.0249(5) Uani 1 1 d .
C16 C 0.4075(2) 0.00406(12) 0.08611(16) 0.0302(6) Uani 1 1 d .
H16C H 0.3817 -0.0291 0.1251 0.045 Uiso 1 1 calc R
H16B H 0.4903 -0.0054 0.0807 0.045 Uiso 1 1 calc R
H16A H 0.3542 0.0022 0.0272 0.045 Uiso 1 1 calc R
C17 C 0.2707(2) 0.08724(14) 0.13327(18) 0.0361(6) Uani 1 1 d .
H17C H 0.2182 0.0851 0.0740 0.054 Uiso 1 1 calc R
H17B H 0.2654 0.1316 0.1586 0.054 Uiso 1 1 calc R
H17A H 0.2451 0.0538 0.1719 0.054 Uiso 1 1 calc R
C18 C 0.4343(2) 0.12398(13) 0.05947(17) 0.0347(6) Uani 1 1 d .
H18C H 0.3797 0.1186 0.0016 0.052 Uiso 1 1 calc R
H18B H 0.5173 0.1164 0.0531 0.052 Uiso 1 1 calc R
H18A H 0.4268 0.1692 0.0815 0.052 Uiso 1 1 calc R
C19 C 0.3453(3) 0.14574(15) 0.3535(2) 0.0446(7) Uani 1 1 d .
H19C H 0.3066 0.1751 0.3901 0.067 Uiso 1 1 calc R
H19B H 0.3888 0.1104 0.3908 0.067 Uiso 1 1 calc R
H19A H 0.2839 0.1259 0.3064 0.067 Uiso 1 1 calc R
C20 C 0.3672(3) 0.26237(15) 0.2321(2) 0.0601(9) Uani 1 1 d .
H20C H 0.3057 0.2423 0.1852 0.090 Uiso 1 1 calc R
H20B H 0.4225 0.2888 0.2049 0.090 Uiso 1 1 calc R
H20A H 0.3284 0.2912 0.2692 0.090 Uiso 1 1 calc R
C21 C 0.5546(3) 0.23886(16) 0.3967(2) 0.0559(9) Uani 1 1 d .
H21C H 0.5065 0.2677 0.4271 0.084 Uiso 1 1 calc R
H21B H 0.6130 0.2659 0.3734 0.084 Uiso 1 1 calc R
H21A H 0.5974 0.2060 0.4387 0.084 Uiso 1 1 calc R
C22 C 0.5321(3) -0.07881(15) 0.41127(19) 0.0523(8) Uani 1 1 d .
H22C H 0.6199 -0.0754 0.4211 0.078 Uiso 1 1 calc R
H22B H 0.5097 -0.1241 0.4248 0.078 Uiso 1 1 calc R
H22A H 0.5020 -0.0473 0.4501 0.078 Uiso 1 1 calc R
C23 C 0.5165(3) -0.12636(12) 0.22521(19) 0.0418(7) Uani 1 1 d .
H23C H 0.4885 -0.1168 0.1618 0.063 Uiso 1 1 calc R
H23B H 0.4837 -0.1692 0.2394 0.063 Uiso 1 1 calc R
H23A H 0.6047 -0.1284 0.2392 0.063 Uiso 1 1 calc R
C24 C 0.2982(2) -0.06570(14) 0.2808(2) 0.0446(7) Uani 1 1 d .
H24C H 0.2726 -0.0378 0.3258 0.067 Uiso 1 1 calc R
H24B H 0.2764 -0.1121 0.2890 0.067 Uiso 1 1 calc R
H24A H 0.2581 -0.0507 0.2213 0.067 Uiso 1 1 calc R
C25 C 0.6944(2) 0.26396(10) 0.20403(17) 0.0290(6) Uani 1 1 d .
H25A H 0.7731 0.2742 0.1907 0.044 Uiso 0.71(3) 1 calc PR
H25B H 0.6866 0.2865 0.2591 0.044 Uiso 0.71(3) 1 calc PR
H25C H 0.6307 0.2793 0.1550 0.044 Uiso 0.71(3) 1 calc PR
H25D H 0.6205 0.2858 0.2125 0.044 Uiso 0.29(3) 1 calc PR
H25E H 0.7070 0.2735 0.1441 0.044 Uiso 0.29(3) 1 calc PR
H25F H 0.7629 0.2807 0.2482 0.044 Uiso 0.29(3) 1 calc PR

loop_
_atom_site_aniso_label
_atom_site_aniso_U_11
_atom_site_aniso_U_22
_atom_site_aniso_U_33
_atom_site_aniso_U_23
_atom_site_aniso_U_13
_atom_site_aniso_U_12
Al 0.0237(4) 0.0167(3) 0.0310(4) -0.0015(3) 0.0092(3) -0.0016(3)
Si1 0.0341(4) 0.0383(4) 0.0261(4) -0.0036(3) 0.0046(3) -0.0076(3)
Si2 0.0268(4) 0.0278(4) 0.0317(4) 0.0025(3) 0.0113(3) -0.0020(3)
Si3 0.0344(4) 0.0244(4) 0.0468(4) -0.0064(3) 0.0181(3) 0.0047(3)
Si4 0.0319(4) 0.0199(3) 0.0338(4) 0.0042(3) 0.0088(3) -0.0011(3)
N1 0.0231(10) 0.0235(10) 0.0280(11) -0.0016(8) 0.0064(8) -0.0042(8)
N2 0.0251(10) 0.0154(9) 0.0330(11) -0.0028(8) 0.0112(9) 0.0006(8)
C1 0.0167(11) 0.0234(12) 0.0301(12) -0.0009(10) 0.0081(9) -0.0027(9)
C2 0.0194(11) 0.0217(12) 0.0245(12) -0.0015(10) 0.0055(9) -0.0021(10)
C3 0.0298(13) 0.0245(12) 0.0334(13) 0.0018(11) 0.0059(11) 0.0075(11)
C4 0.0449(16) 0.0233(13) 0.0467(16) -0.0023(12) 0.0037(13) 0.0098(12)
C5 0.0304(15) 0.0490(17) 0.0492(17) 0.0022(14) 0.0083(13) 0.0144(13)
C6 0.0431(16) 0.0265(13) 0.0424(16) 0.0092(12) 0.0087(13) 0.0059(12)
C7 0.059(2) 0.0466(18) 0.0459(18) -0.0172(14) 0.0026(15) -0.0141(15)
C8 0.0421(17) 0.063(2) 0.0369(16) -0.0007(14) -0.0052(13) -0.0068(15)
C9 0.063(2) 0.059(2) 0.0362(16) -0.0075(14) 0.0226(15) -0.0110(16)
C10 0.0367(15) 0.0392(16) 0.0502(17) -0.0082(13) 0.0176(13) -0.0119(12)
C11 0.0386(15) 0.0436(16) 0.0375(15) -0.0044(12) 0.0185(12) -0.0047(13)
C12 0.0482(17) 0.0506(18) 0.0475(17) 0.0218(14) 0.0176(14) 0.0075(14)
C13 0.0169(11) 0.0210(12) 0.0289(12) -0.0019(9) 0.0101(9) 0.0004(9)
C14 0.0219(12) 0.0223(12) 0.0259(12) -0.0029(10) 0.0054(10) 0.0001(9)
C15 0.0202(11) 0.0251(12) 0.0289(12) 0.0029(10) 0.0043(10) 0.0009(10)
C16 0.0332(14) 0.0304(13) 0.0263(13) -0.0035(11) 0.0043(10) -0.0034(11)
C17 0.0235(13) 0.0418(16) 0.0424(15) 0.0000(12) 0.0055(11) 0.0033(11)
C18 0.0338(14) 0.0344(14) 0.0333(14) 0.0098(11) 0.0014(11) -0.0030(11)
C19 0.0447(17) 0.0459(17) 0.0507(17) -0.0102(14) 0.0275(14) 0.0009(14)
C20 0.065(2) 0.0351(17) 0.085(2) 0.0041(16) 0.0260(19) 0.0256(16)
C21 0.0560(19) 0.0507(19) 0.068(2) -0.0303(17) 0.0282(17) -0.0023(16)
C22 0.071(2) 0.0430(17) 0.0420(17) 0.0140(14) 0.0091(15) -0.0049(16)
C23 0.0511(17) 0.0201(13) 0.0554(18) 0.0011(12) 0.0136(14) 0.0054(12)
C24 0.0411(16) 0.0381(16) 0.0590(19) 0.0070(14) 0.0204(14) -0.0064(13)
C25 0.0331(13) 0.0104(11) 0.0476(15) 0.0003(10) 0.0177(12) -0.0021(10)

loop_
_atom_type_symbol
_atom_type_description
_atom_type_scat_dispersion_real
_atom_type_scat_dispersion_imag
_atom_type_scat_source
C C 0.0033 0.0016 'International Tables Vol C Tables 4.2.6.8 and 6.1.1.4'
H H 0.0000 0.0000 'International Tables Vol C Tables 4.2.6.8 and 6.1.1.4'
Al Al 0.0645 0.0514 'International Tables Vol C Tables 4.2.6.8 and 6.1.1.4'
N N 0.0061 0.0033 'International Tables Vol C Tables 4.2.6.8 and 6.1.1.4'
Si Si 0.0817 0.0704 'International Tables Vol C Tables 4.2.6.8 and 6.1.1.4'

loop_
_geom_angle_atom_site_label_1
_geom_angle_atom_site_label_2
_geom_angle_atom_site_label_3
_geom_angle
N2 Al C25 111.15(9)
N2 Al N1 112.47(9)
C25 Al N1 119.12(10)
N2 Al C2 116.10(9)
C25 Al C2 122.12(10)
N1 Al C2 70.12(9)
N2 Al C1 112.45(8)
C25 Al C1 135.86(9)
N1 Al C1 33.67(8)
C2 Al C1 37.86(8)
N1 Si1 C7 104.41(12)
N1 Si1 C9 109.80(12)
C7 Si1 C9 109.82(15)
N1 Si1 C8 116.59(12)
C7 Si1 C8 105.36(15)
C9 Si1 C8 110.46(15)
C12 Si2 C10 112.10(14)
C12 Si2 C11 105.54(14)
C10 Si2 C11 107.55(13)
C12 Si2 C2 108.06(12)
C10 Si2 C2 110.63(12)
C11 Si2 C2 112.92(12)
N2 Si3 C19 111.50(11)
N2 Si3 C21 111.93(12)
C19 Si3 C21 106.14(15)
N2 Si3 C20 112.94(13)
C19 Si3 C20 108.34(15)
C21 Si3 C20 105.58(16)
C24 Si4 C22 106.31(15)
C24 Si4 C14 112.58(12)
C22 Si4 C14 104.76(13)
C24 Si4 C23 108.87(14)
C22 Si4 C23 105.88(14)
C14 Si4 C23 117.55(12)
C1 N1 Si1 140.25(17)
C1 N1 Al 89.24(14)
Si1 N1 Al 130.31(11)
C13 N2 Si3 118.02(14)
C13 N2 Al 117.56(14)
Si3 N2 Al 124.27(11)
N1 C1 C2 111.8(2)
N1 C1 C3 125.3(2)
C2 C1 C3 122.9(2)
N1 C1 Al 57.08(12)
C2 C1 Al 57.75(12)
C3 C1 Al 162.73(16)
C1 C2 Si2 117.55(16)
C1 C2 Al 84.39(14)
Si2 C2 Al 111.08(12)
C6 C3 C1 111.7(2)
C6 C3 C5 110.2(2)
C1 C3 C5 108.1(2)
C6 C3 C4 108.3(2)
C1 C3 C4 110.44(19)
C5 C3 C4 108.0(2)
C14 C13 N2 119.3(2)
C14 C13 C15 124.8(2)
N2 C13 C15 115.84(19)
C13 C14 Si4 139.29(19)
C16 C15 C18 107.6(2)
C16 C15 C17 108.5(2)
C18 C15 C17 107.5(2)
C16 C15 C13 111.18(19)
C18 C15 C13 112.10(19)
C17 C15 C13 109.90(19)

loop_
_geom_bond_atom_site_label_1
_geom_bond_atom_site_label_2
_geom_bond_distance
Al N2 1.839(2)
Al C25 1.990(2)
Al N1 1.998(2)
Al C2 2.022(2)
Al C1 2.380(2)
Si1 N1 1.774(2)
Si1 C7 1.853(3)
Si1 C9 1.862(3)
Si1 C8 1.862(3)
Si2 C12 1.866(3)
Si2 C10 1.871(3)
Si2 C11 1.874(3)
Si2 C2 1.883(2)
Si3 N2 1.7333(19)
Si3 C19 1.869(3)
Si3 C21 1.872(3)
Si3 C20 1.879(3)
Si4 C24 1.867(3)
Si4 C22 1.869(3)
Si4 C14 1.870(2)
Si4 C23 1.871(3)
N1 C1 1.320(3)
N2 C13 1.445(3)
C1 C2 1.468(3)
C1 C3 1.537(3)
C3 C6 1.529(3)
C3 C5 1.539(3)
C3 C4 1.540(4)
C13 C14 1.347(3)
C13 C15 1.550(3)
C15 C16 1.528(3)
C15 C18 1.538(3)
C15 C17 1.541(3)
